data_2218919
loop_
_publ_author_name
'Gowda, B. Thimme'
'Foro, Sabine'
'Babitha, K. S.'
'Fuess, Hartmut'

_publ_section_title
;
 2-Chlorophenyl 4-methylbenzoate
;
_journal_coeditor_code BT2750
_journal_issue 8
_journal_name_full 'Acta Crystallographica Section E'
_journal_page_first o1546
_journal_paper_doi 10.1107/S1600536808022290
_journal_volume 64
_journal_year 2008
_chemical_formula_iupac 'C14 H11 Cl O2'
_chemical_formula_moiety 'C14 H11 Cl O2'
_chemical_formula_sum 'C14 H11 Cl O2'
_chemical_formula_weight 246.68
_chemical_name_systematic
;
2-Chlorophenyl 4-methylbenzoate
;
_space_group_IT_number 4
_symmetry_cell_setting monoclinic
_symmetry_space_group_name_Hall 'P 2yb'
_symmetry_space_group_name_H-M 'P 1 21 1'
_atom_sites_solution_hydrogens geom
_atom_sites_solution_primary direct
_atom_sites_solution_secondary difmap
_audit_creation_method SHELXL-97
_cell_angle_alpha 90.00
_cell_angle_beta 91.70(2)
_cell_angle_gamma 90.00
_cell_formula_units_Z 2
_cell_length_a 4.0538(8)
_cell_length_b 13.661(3)
_cell_length_c 10.975(2)
_cell_measurement_reflns_used 1136
_cell_measurement_temperature 299(2)
_cell_measurement_theta_max 27.76
_cell_measurement_theta_min 2.38
_cell_volume 607.5(2)
_computing_cell_refinement
;
CrysAlis RED (Oxford Diffraction, 2007)
;
_computing_data_collection
;
CrysAlis CCD (Oxford Diffraction, 2004)
;
_computing_data_reduction
;
CrysAlis RED  (Oxford Diffraction, 2007)
;
_computing_molecular_graphics 'PLATON (Spek, 2003)'
_computing_publication_material 'SHELXL97 (Sheldrick, 2008)'
_computing_structure_refinement 'SHELXL97 (Sheldrick, 2008)'
_computing_structure_solution 'SHELXS97 (Sheldrick, 2008)'
_diffrn_ambient_temperature 299(2)
_diffrn_measured_fraction_theta_full 0.995
_diffrn_measured_fraction_theta_max 0.995
_diffrn_measurement_device_type
;
Oxford Diffraction Xcalibur diffractometer with a Sapphire CCD detector
;
_diffrn_measurement_method
;
Rotation method data acquisition using \w and \f
;
_diffrn_radiation_monochromator graphite
_diffrn_radiation_source 'fine-focus sealed tube'
_diffrn_radiation_type MoK\a
_diffrn_radiation_wavelength 0.71073
_diffrn_reflns_av_R_equivalents 0.0118
_diffrn_reflns_av_sigmaI/netI 0.0254
_diffrn_reflns_limit_h_max 5
_diffrn_reflns_limit_h_min -5
_diffrn_reflns_limit_k_max 15
_diffrn_reflns_limit_k_min -17
_diffrn_reflns_limit_l_max 7
_diffrn_reflns_limit_l_min -13
_diffrn_reflns_number 4160
_diffrn_reflns_theta_full 26.35
_diffrn_reflns_theta_max 26.35
_diffrn_reflns_theta_min 2.38
_diffrn_standards_decay_% 0
_exptl_absorpt_coefficient_mu 0.300
_exptl_absorpt_correction_T_max 0.9536
_exptl_absorpt_correction_T_min 0.8694
_exptl_absorpt_correction_type multi-scan
_exptl_absorpt_process_details '(CrysAlis RED; Oxford Diffraction, 2007)'
_exptl_crystal_colour colourless
_exptl_crystal_density_diffrn 1.349
_exptl_crystal_density_method 'not measured'
_exptl_crystal_description 'long needle'
_exptl_crystal_F_000 256
_exptl_crystal_size_max 0.48
_exptl_crystal_size_mid 0.24
_exptl_crystal_size_min 0.16
_refine_diff_density_max 0.364
_refine_diff_density_min -0.338
_refine_ls_abs_structure_details 'Flack (1983), 957 Friedel pairs'
_refine_ls_abs_structure_Flack -0.09(9)
_refine_ls_extinction_method none
_refine_ls_goodness_of_fit_ref 1.149
_refine_ls_hydrogen_treatment constr
_refine_ls_matrix_type full
_refine_ls_number_parameters 155
_refine_ls_number_reflns 2238
_refine_ls_number_restraints 1
_refine_ls_restrained_S_all 1.149
_refine_ls_R_factor_all 0.0537
_refine_ls_R_factor_gt 0.0345
_refine_ls_shift/su_max 0.018
_refine_ls_shift/su_mean 0.002
_refine_ls_structure_factor_coef Fsqd
_refine_ls_weighting_details 'calc w=1/[\s^2^(Fo^2^)+(0.0644P)^2^+0.0085P] where P=(Fo^2^+2Fc^2^)/3'
_refine_ls_weighting_scheme calc
_refine_ls_wR_factor_gt 0.0907
_refine_ls_wR_factor_ref 0.1160
_reflns_number_gt 1632
_reflns_number_total 2238
_reflns_threshold_expression I>2\s(I)
_cod_data_source_file bt2750.cif
_cod_data_source_block I
_cod_original_sg_symbol_H-M 'P 21'
_cod_database_code 2218919
_cod_database_fobs_code 2218919

loop_
_symmetry_equiv_pos_as_xyz
'x, y, z'
'-x, y+1/2, -z'

loop_
_atom_site_type_symbol
_atom_site_label
_atom_site_fract_x
_atom_site_fract_y
_atom_site_fract_z
_atom_site_U_iso_or_equiv
_atom_site_adp_type
_atom_site_calc_flag
_atom_site_refinement_flags
_atom_site_occupancy
C C1 0.7402(8) 0.6625(2) 0.2945(2) 0.0525(7) Uani d . 1
C C2 0.5813(7) 0.6919(2) 0.3974(2) 0.0570(8) Uani d . 1
C C3 0.5373(9) 0.7904(3) 0.4209(3) 0.0699(10) Uani d . 1
H H3 0.4350 0.8104 0.4914 0.084 Uiso calc R 1
C C4 0.6454(10) 0.8581(3) 0.3396(3) 0.0801(11) Uani d . 1
H H4 0.6107 0.9243 0.3544 0.096 Uiso calc R 1
C C5 0.8047(9) 0.8300(3) 0.2364(4) 0.0751(10) Uani d . 1
H H5 0.8796 0.8765 0.1819 0.090 Uiso calc R 1
C C6 0.8512(9) 0.7319(3) 0.2154(3) 0.0677(8) Uani d . 1
H H6 0.9600 0.7122 0.1461 0.081 Uiso calc R 1
C C7 0.6657(7) 0.5173(2) 0.1796(2) 0.0513(7) Uani d . 1
C C8 0.7526(7) 0.4132(2) 0.1815(2) 0.0460(6) Uani d . 1
C C9 0.9317(7) 0.3687(2) 0.2745(2) 0.0527(7) Uani d . 1
H H9 1.0084 0.4057 0.3406 0.063 Uiso calc R 1
C C10 0.9986(7) 0.2701(2) 0.2709(3) 0.0579(7) Uani d . 1
H H10 1.1216 0.2417 0.3345 0.069 Uiso calc R 1
C C11 0.8878(7) 0.2126(2) 0.1756(3) 0.0548(7) Uani d . 1
C C12 0.7055(7) 0.2569(2) 0.0806(2) 0.0562(8) Uani d . 1
H H12 0.6276 0.2192 0.0153 0.067 Uiso calc R 1
C C13 0.6405(7) 0.3554(2) 0.0827(2) 0.0552(7) Uani d . 1
H H13 0.5216 0.3841 0.0184 0.066 Uiso calc R 1
C C14 0.9603(8) 0.1054(3) 0.1717(3) 0.0726(8) Uani d . 1
H H14A 1.1020 0.0880 0.2399 0.087 Uiso calc R 1
H H14B 1.0677 0.0900 0.0973 0.087 Uiso calc R 1
H H14C 0.7577 0.0693 0.1754 0.087 Uiso calc R 1
O O1 0.7986(5) 0.56428(14) 0.27927(18) 0.0615(6) Uani d . 1
O O2 0.4938(7) 0.55841(16) 0.1064(2) 0.0776(7) Uani d . 1
Cl Cl1 0.4406(2) 0.60598(9) 0.49831(7) 0.0834(3) Uani d . 1

loop_
_atom_site_aniso_label
_atom_site_aniso_U_11
_atom_site_aniso_U_22
_atom_site_aniso_U_33
_atom_site_aniso_U_12
_atom_site_aniso_U_13
_atom_site_aniso_U_23
C1 0.0659(17) 0.0460(19) 0.0452(14) 0.0061(14) -0.0050(12) -0.0011(12)
C2 0.0682(19) 0.055(2) 0.0468(15) -0.0031(15) -0.0084(13) -0.0042(13)
C3 0.088(2) 0.067(3) 0.0541(17) 0.0134(19) -0.0046(16) -0.0151(16)
C4 0.103(3) 0.047(2) 0.089(2) 0.008(2) -0.022(2) -0.008(2)
C5 0.092(3) 0.050(2) 0.082(2) -0.0120(19) -0.0133(19) 0.0066(17)
C6 0.083(2) 0.061(2) 0.0597(16) -0.0017(17) -0.0004(15) -0.0015(15)
C7 0.0616(17) 0.0522(19) 0.0397(12) -0.0047(14) -0.0037(12) -0.0034(13)
C8 0.0517(15) 0.0460(18) 0.0405(12) -0.0052(12) 0.0039(11) -0.0023(11)
C9 0.0592(18) 0.054(2) 0.0442(12) -0.0002(14) -0.0031(12) 0.0047(12)
C10 0.0649(18) 0.055(2) 0.0529(15) 0.0061(15) -0.0060(13) 0.0039(13)
C11 0.0583(15) 0.046(2) 0.0602(16) -0.0030(14) 0.0119(13) -0.0024(12)
C12 0.0686(18) 0.057(2) 0.0431(14) -0.0091(15) 0.0048(13) -0.0107(13)
C13 0.0638(18) 0.0587(19) 0.0427(12) -0.0029(16) -0.0052(12) -0.0060(14)
C14 0.080(2) 0.054(2) 0.084(2) 0.000(2) 0.0041(16) -0.0060(19)
O1 0.0858(15) 0.0461(12) 0.0514(11) 0.0094(10) -0.0167(10) -0.0022(8)
O2 0.1052(17) 0.0570(14) 0.0686(13) 0.0119(13) -0.0286(13) -0.0011(11)
Cl1 0.1042(7) 0.0856(6) 0.0608(4) -0.0113(6) 0.0082(4) 0.0093(4)

loop_
_atom_type_symbol
_atom_type_description
_atom_type_scat_dispersion_real
_atom_type_scat_dispersion_imag
_atom_type_scat_source
C C 0.0033 0.0016 'International Tables Vol C Tables 4.2.6.8 and 6.1.1.4'
H H 0.0000 0.0000 'International Tables Vol C Tables 4.2.6.8 and 6.1.1.4'
O O 0.0106 0.0060 'International Tables Vol C Tables 4.2.6.8 and 6.1.1.4'
Cl Cl 0.1484 0.1585 'International Tables Vol C Tables 4.2.6.8 and 6.1.1.4'

loop_
_geom_angle_atom_site_label_1
_geom_angle_atom_site_label_2
_geom_angle_atom_site_label_3
_geom_angle
C6 C1 O1 122.5(3)
C6 C1 C2 119.3(3)
O1 C1 C2 118.1(3)
C1 C2 C3 120.2(3)
C1 C2 Cl1 120.1(2)
C3 C2 Cl1 119.7(2)
C4 C3 C2 119.4(3)
C4 C3 H3 120.3
C2 C3 H3 120.3
C3 C4 C5 121.1(4)
C3 C4 H4 119.5
C5 C4 H4 119.5
C6 C5 C4 118.8(4)
C6 C5 H5 120.6
C4 C5 H5 120.6
C1 C6 C5 121.3(3)
C1 C6 H6 119.4
C5 C6 H6 119.4
O2 C7 O1 121.9(3)
O2 C7 C8 127.2(2)
O1 C7 C8 110.8(2)
C9 C8 C13 118.3(3)
C9 C8 C7 124.1(2)
C13 C8 C7 117.5(2)
C10 C9 C8 120.8(3)
C10 C9 H9 119.6
C8 C9 H9 119.6
C11 C10 C9 121.5(3)
C11 C10 H10 119.3
C9 C10 H10 119.3
C10 C11 C12 118.3(3)
C10 C11 C14 121.5(3)
C12 C11 C14 120.2(3)
C13 C12 C11 120.6(2)
C13 C12 H12 119.7
C11 C12 H12 119.7
C12 C13 C8 120.4(2)
C12 C13 H13 119.8
C8 C13 H13 119.8
C11 C14 H14A 109.5
C11 C14 H14B 109.5
H14A C14 H14B 109.5
C11 C14 H14C 109.5
H14A C14 H14C 109.5
H14B C14 H14C 109.5
C7 O1 C1 119.4(2)

loop_
_geom_bond_atom_site_label_1
_geom_bond_atom_site_label_2
_geom_bond_distance
C1 C6 1.370(5)
C1 O1 1.374(3)
C1 C2 1.376(4)
C2 C3 1.382(4)
C2 Cl1 1.723(3)
C3 C4 1.366(5)
C3 H3 0.9300
C4 C5 1.375(6)
C4 H4 0.9300
C5 C6 1.373(5)
C5 H5 0.9300
C6 H6 0.9300
C7 O2 1.188(3)
C7 O1 1.365(3)
C7 C8 1.465(4)
C8 C9 1.376(4)
C8 C13 1.406(4)
C9 C10 1.375(4)
C9 H9 0.9300
C10 C11 1.373(4)
C10 H10 0.9300
C11 C12 1.398(4)
C11 C14 1.495(5)
C12 C13 1.372(4)
C12 H12 0.9300
C13 H13 0.9300
C14 H14A 0.9600
C14 H14B 0.9600
C14 H14C 0.9600

loop_
_geom_torsion_atom_site_label_1
_geom_torsion_atom_site_label_2
_geom_torsion_atom_site_label_3
_geom_torsion_atom_site_label_4
_geom_torsion
C6 C1 C2 C3 -0.6(4)
O1 C1 C2 C3 175.5(3)
C6 C1 C2 Cl1 -179.8(2)
O1 C1 C2 Cl1 -3.7(4)
C1 C2 C3 C4 1.7(5)
Cl1 C2 C3 C4 -179.1(3)
C2 C3 C4 C5 -1.7(5)
C3 C4 C5 C6 0.6(5)
O1 C1 C6 C5 -176.4(3)
C2 C1 C6 C5 -0.4(5)
C4 C5 C6 C1 0.4(5)
O2 C7 C8 C9 -174.5(3)
O1 C7 C8 C9 2.7(4)
O2 C7 C8 C13 4.5(5)
O1 C7 C8 C13 -178.3(2)
C13 C8 C9 C10 -0.2(4)
C7 C8 C9 C10 178.8(3)
C8 C9 C10 C11 -0.5(4)
C9 C10 C11 C12 0.5(4)
C9 C10 C11 C14 -180.0(3)
C10 C11 C12 C13 0.2(4)
C14 C11 C12 C13 -179.3(3)
C11 C12 C13 C8 -0.9(4)
C9 C8 C13 C12 0.9(4)
C7 C8 C13 C12 -178.2(3)
O2 C7 O1 C1 -1.7(4)
C8 C7 O1 C1 -179.1(3)
C6 C1 O1 C7 -64.4(4)
C2 C1 O1 C7 119.6(3)

loop_
_cod_related_entry_id
_cod_related_entry_database
_cod_related_entry_code
1 ChemSpider 462309
